data_2227746
loop_
_publ_author_name
'Hassan, Ibrahim N.'
'Yamin, Bohari M.'
'Kassim, Mohammad B.'

_publ_section_title
;
 (<i>E</i>)-Methyl 2-(3-cinnamoylthioureido)acetate
;
_journal_coeditor_code KP2273
_journal_issue 9
_journal_name_full 'Acta Crystallographica Section E'
_journal_page_first o2242
_journal_paper_doi 10.1107/S1600536810030084
_journal_volume 66
_journal_year 2010
_chemical_formula_iupac 'C13 H14 N2 O3 S'
_chemical_formula_moiety 'C13 H14 N2 O3 S'
_chemical_formula_sum 'C13 H14 N2 O3 S'
_chemical_formula_weight 278.33
_chemical_name_systematic
;
(<i>E</i>)-Methyl 2-(3-cinnamoylthioureido)acetate
;
_space_group_IT_number 2
_symmetry_cell_setting triclinic
_symmetry_space_group_name_Hall '-P 1'
_symmetry_space_group_name_H-M 'P -1'
_atom_sites_solution_hydrogens geom
_atom_sites_solution_primary direct
_atom_sites_solution_secondary difmap
_audit_creation_method SHELXL-97
_cell_angle_alpha 112.999(7)
_cell_angle_beta 91.492(7)
_cell_angle_gamma 96.258(7)
_cell_formula_units_Z 2
_cell_length_a 4.992(2)
_cell_length_b 11.720(5)
_cell_length_c 12.542(6)
_cell_measurement_reflns_used 1753
_cell_measurement_temperature 298(2)
_cell_measurement_theta_max 25.50
_cell_measurement_theta_min 1.77
_cell_volume 669.5(5)
_computing_cell_refinement 'SAINT (Bruker, 2000)'
_computing_data_collection 'SMART (Bruker, 2000)'
_computing_data_reduction 'SAINT (Bruker, 2000)'
_computing_molecular_graphics 'SHELXTL (Sheldrick, 2008)'
_computing_publication_material
;
SHELXTL (Sheldrick, 2008), PARST (Nardelli, 1995) and PLATON
(Spek, 2009)
;
_computing_structure_refinement 'SHELXL97 (Sheldrick, 2008)'
_computing_structure_solution 'SHELXS97 (Sheldrick, 2008)'
_diffrn_ambient_temperature 298(2)
_diffrn_measured_fraction_theta_full 0.996
_diffrn_measured_fraction_theta_max 0.996
_diffrn_measurement_device_type
;
Bruker SMART APEX CCD area-detector diffractometer
;
_diffrn_measurement_method '\w scan'
_diffrn_radiation_monochromator graphite
_diffrn_radiation_source 'fine-focus sealed tube'
_diffrn_radiation_type MoK\a
_diffrn_radiation_wavelength 0.71073
_diffrn_reflns_av_R_equivalents 0.0404
_diffrn_reflns_av_sigmaI/netI 0.0514
_diffrn_reflns_limit_h_max 6
_diffrn_reflns_limit_h_min -6
_diffrn_reflns_limit_k_max 14
_diffrn_reflns_limit_k_min -14
_diffrn_reflns_limit_l_max 15
_diffrn_reflns_limit_l_min -15
_diffrn_reflns_number 6562
_diffrn_reflns_theta_full 25.50
_diffrn_reflns_theta_max 25.50
_diffrn_reflns_theta_min 1.77
_exptl_absorpt_coefficient_mu 0.247
_exptl_absorpt_correction_T_max 0.9686
_exptl_absorpt_correction_T_min 0.9120
_exptl_absorpt_correction_type multi-scan
_exptl_absorpt_process_details '(SADABS; Sheldrick, 2000)'
_exptl_crystal_colour colourless
_exptl_crystal_density_diffrn 1.381
_exptl_crystal_density_method 'not measured'
_exptl_crystal_description block
_exptl_crystal_F_000 292
_exptl_crystal_size_max 0.38
_exptl_crystal_size_mid 0.32
_exptl_crystal_size_min 0.13
_refine_diff_density_max 0.309
_refine_diff_density_min -0.361
_refine_ls_extinction_method none
_refine_ls_goodness_of_fit_ref 1.123
_refine_ls_hydrogen_treatment mixed
_refine_ls_matrix_type full
_refine_ls_number_parameters 180
_refine_ls_number_reflns 2466
_refine_ls_number_restraints 2
_refine_ls_restrained_S_all 1.122
_refine_ls_R_factor_all 0.1022
_refine_ls_R_factor_gt 0.0678
_refine_ls_shift/su_max 0.000
_refine_ls_shift/su_mean 0.000
_refine_ls_structure_factor_coef Fsqd
_refine_ls_weighting_details 'calc w=1/[\s^2^(Fo^2^)+(0.0832P)^2^+0.1736P] where P=(Fo^2^+2Fc^2^)/3'
_refine_ls_weighting_scheme calc
_refine_ls_wR_factor_gt 0.1598
_refine_ls_wR_factor_ref 0.1730
_reflns_number_gt 1689
_reflns_number_total 2466
_reflns_threshold_expression I>2sigma(I)
_cod_data_source_file kp2273.cif
_cod_data_source_block I
_cod_original_cell_volume 669.6(5)
_cod_database_code 2227746
_cod_database_fobs_code 2227746

loop_
_symmetry_equiv_pos_as_xyz
'x, y, z'
'-x, -y, -z'

loop_
_atom_site_type_symbol
_atom_site_label
_atom_site_fract_x
_atom_site_fract_y
_atom_site_fract_z
_atom_site_U_iso_or_equiv
_atom_site_adp_type
_atom_site_calc_flag
_atom_site_refinement_flags
_atom_site_occupancy
_atom_site_disorder_assembly
_atom_site_disorder_group
S S1 0.2582(2) 0.96891(9) 0.84472(8) 0.0546(4) Uani d . 1 . .
O O1 0.8785(5) 1.3017(3) 0.8950(2) 0.0691(9) Uani d . 1 . .
O O2 0.6025(5) 1.2077(3) 0.5979(2) 0.0728(9) Uani d . 1 . .
O O3 0.2006(5) 1.1278(2) 0.5020(2) 0.0578(7) Uani d . 1 . .
N N1 0.6772(6) 1.1430(3) 0.9392(2) 0.0423(7) Uani d D 1 . .
N N2 0.4711(6) 1.1404(3) 0.7718(2) 0.0497(8) Uani d D 1 . .
C C1 1.5217(7) 1.3497(3) 1.2458(3) 0.0541(10) Uani d . 1 . .
H H1B 1.4097 1.2766 1.2349 0.065 Uiso calc R 1 . .
C C2 1.7365(8) 1.3923(4) 1.3298(3) 0.0643(11) Uani d . 1 . .
H H2B 1.7663 1.3478 1.3753 0.077 Uiso calc R 1 . .
C C3 1.9055(8) 1.4992(4) 1.3466(3) 0.0596(10) Uani d . 1 . .
H H3A 2.0484 1.5274 1.4035 0.072 Uiso calc R 1 . .
C C4 1.8621(7) 1.5641(3) 1.2790(3) 0.0554(10) Uani d . 1 . .
H H4A 1.9769 1.6362 1.2891 0.066 Uiso calc R 1 . .
C C5 1.6476(7) 1.5223(3) 1.1957(3) 0.0477(9) Uani d . 1 . .
H H5A 1.6196 1.5672 1.1504 0.057 Uiso calc R 1 . .
C C6 1.4733(6) 1.4153(3) 1.1780(3) 0.0400(8) Uani d . 1 . .
C C7 1.2554(7) 1.3734(3) 1.0864(3) 0.0453(8) Uani d . 1 . .
H H7A 1.2414 1.4237 1.0452 0.054 Uiso calc R 1 . .
C C8 1.0742(6) 1.2719(3) 1.0546(3) 0.0428(8) Uani d . 1 . .
H H8A 1.0749 1.2193 1.0942 0.051 Uiso calc R 1 . .
C C9 0.8735(7) 1.2429(3) 0.9572(3) 0.0479(9) Uani d . 1 . .
C C10 0.4759(6) 1.0896(3) 0.8501(3) 0.0394(8) Uani d . 1 . .
C C11 0.2769(7) 1.0976(3) 0.6722(3) 0.0496(9) Uani d . 1 . .
H H11A 0.1038 1.1253 0.6961 0.059 Uiso calc R 1 . .
H H11B 0.2522 1.0070 0.6355 0.059 Uiso calc R 1 . .
C C12 0.3849(7) 1.1516(3) 0.5889(3) 0.0431(8) Uani d . 1 . .
C C13 0.2708(9) 1.1823(4) 0.4194(3) 0.0680(12) Uani d . 1 . .
H H13A 0.1251 1.1594 0.3605 0.102 Uiso calc R 1 . .
H H13B 0.4312 1.1520 0.3841 0.102 Uiso calc R 1 . .
H H13C 0.3027 1.2716 0.4588 0.102 Uiso calc R 1 . .
H H2A 0.591(6) 1.204(2) 0.787(3) 0.076(14) Uiso d D 1 . .
H H1A 0.694(8) 1.112(3) 0.990(3) 0.070(12) Uiso d D 1 . .

loop_
_atom_site_aniso_label
_atom_site_aniso_U_11
_atom_site_aniso_U_22
_atom_site_aniso_U_33
_atom_site_aniso_U_12
_atom_site_aniso_U_13
_atom_site_aniso_U_23
S1 0.0615(6) 0.0558(6) 0.0520(6) -0.0166(4) -0.0175(4) 0.0350(5)
O1 0.0748(18) 0.0797(19) 0.0662(17) -0.0313(15) -0.0313(14) 0.0561(16)
O2 0.0507(17) 0.109(2) 0.0733(19) -0.0241(16) -0.0172(14) 0.0620(18)
O3 0.0570(15) 0.0750(18) 0.0525(15) -0.0159(13) -0.0175(12) 0.0450(14)
N1 0.0475(16) 0.0468(17) 0.0386(16) -0.0049(13) -0.0107(13) 0.0270(14)
N2 0.0589(19) 0.0551(19) 0.0407(16) -0.0160(15) -0.0173(14) 0.0324(15)
C1 0.054(2) 0.058(2) 0.058(2) -0.0086(18) -0.0137(18) 0.0368(19)
C2 0.066(3) 0.077(3) 0.061(2) -0.005(2) -0.019(2) 0.046(2)
C3 0.053(2) 0.070(3) 0.050(2) -0.004(2) -0.0173(18) 0.023(2)
C4 0.050(2) 0.048(2) 0.061(2) -0.0087(17) -0.0087(18) 0.0193(19)
C5 0.051(2) 0.047(2) 0.051(2) -0.0028(17) -0.0041(17) 0.0278(18)
C6 0.0392(18) 0.0427(19) 0.0408(18) -0.0029(15) 0.0001(15) 0.0217(16)
C7 0.047(2) 0.049(2) 0.0449(19) -0.0022(17) -0.0054(16) 0.0267(17)
C8 0.0451(19) 0.050(2) 0.0400(19) -0.0011(16) -0.0061(15) 0.0271(16)
C9 0.053(2) 0.050(2) 0.045(2) -0.0034(17) -0.0062(17) 0.0270(18)
C10 0.0424(19) 0.0425(19) 0.0379(18) 0.0021(15) -0.0024(15) 0.0221(16)
C11 0.051(2) 0.059(2) 0.045(2) -0.0092(18) -0.0124(17) 0.0330(17)
C12 0.046(2) 0.048(2) 0.0401(19) 0.0011(17) -0.0079(16) 0.0246(17)
C13 0.083(3) 0.083(3) 0.056(2) -0.009(2) -0.012(2) 0.052(2)

loop_
_atom_type_symbol
_atom_type_description
_atom_type_scat_dispersion_real
_atom_type_scat_dispersion_imag
_atom_type_scat_source
C C 0.0033 0.0016 'International Tables Vol C Tables 4.2.6.8 and 6.1.1.4'
H H 0.0000 0.0000 'International Tables Vol C Tables 4.2.6.8 and 6.1.1.4'
N N 0.0061 0.0033 'International Tables Vol C Tables 4.2.6.8 and 6.1.1.4'
O O 0.0106 0.0060 'International Tables Vol C Tables 4.2.6.8 and 6.1.1.4'
S S 0.1246 0.1234 'International Tables Vol C Tables 4.2.6.8 and 6.1.1.4'

loop_
_geom_angle_atom_site_label_1
_geom_angle_atom_site_label_2
_geom_angle_atom_site_label_3
_geom_angle_site_symmetry_1
_geom_angle_site_symmetry_3
_geom_angle
_geom_angle_publ_flag
C12 O3 C13 . . 116.2(3) ?
C10 N1 C9 . . 127.9(3) ?
C10 N1 H1A . . 120(3) ?
C9 N1 H1A . . 112(3) ?
C10 N2 C11 . . 124.3(3) ?
C10 N2 H2A . . 114(3) ?
C11 N2 H2A . . 122(3) ?
C6 C1 C2 . . 120.3(3) ?
C6 C1 H1B . . 119.8 ?
C2 C1 H1B . . 119.8 ?
C3 C2 C1 . . 120.8(4) ?
C3 C2 H2B . . 119.6 ?
C1 C2 H2B . . 119.6 ?
C4 C3 C2 . . 119.4(3) ?
C4 C3 H3A . . 120.3 ?
C2 C3 H3A . . 120.3 ?
C3 C4 C5 . . 119.8(3) ?
C3 C4 H4A . . 120.1 ?
C5 C4 H4A . . 120.1 ?
C4 C5 C6 . . 121.7(3) ?
C4 C5 H5A . . 119.2 ?
C6 C5 H5A . . 119.2 ?
C1 C6 C5 . . 117.9(3) ?
C1 C6 C7 . . 122.8(3) ?
C5 C6 C7 . . 119.2(3) ?
C8 C7 C6 . . 127.8(3) ?
C8 C7 H7A . . 116.1 ?
C6 C7 H7A . . 116.1 ?
C7 C8 C9 . . 120.0(3) ?
C7 C8 H8A . . 120.0 ?
C9 C8 H8A . . 120.0 ?
O1 C9 N1 . . 121.8(3) ?
O1 C9 C8 . . 122.9(3) ?
N1 C9 C8 . . 115.3(3) ?
N2 C10 N1 . . 116.0(3) ?
N2 C10 S1 . . 123.9(2) ?
N1 C10 S1 . . 120.2(2) ?
N2 C11 C12 . . 107.6(3) ?
N2 C11 H11A . . 110.2 ?
C12 C11 H11A . . 110.2 ?
N2 C11 H11B . . 110.2 ?
C12 C11 H11B . . 110.2 ?
H11A C11 H11B . . 108.5 ?
O2 C12 O3 . . 124.0(3) ?
O2 C12 C11 . . 125.7(3) ?
O3 C12 C11 . . 110.3(3) ?
O3 C13 H13A . . 109.5 ?
O3 C13 H13B . . 109.5 ?
H13A C13 H13B . . 109.5 ?
O3 C13 H13C . . 109.5 ?
H13A C13 H13C . . 109.5 ?
H13B C13 H13C . . 109.5 ?

loop_
_geom_bond_atom_site_label_1
_geom_bond_atom_site_label_2
_geom_bond_site_symmetry_2
_geom_bond_distance
_geom_bond_publ_flag
S1 C10 . 1.666(3) ?
O1 C9 . 1.226(4) ?
O2 C12 . 1.186(4) ?
O3 C12 . 1.329(4) ?
O3 C13 . 1.445(4) ?
N1 C10 . 1.381(4) ?
N1 C9 . 1.383(4) ?
N1 H1A . 0.859(10) ?
N2 C10 . 1.333(4) ?
N2 C11 . 1.447(4) ?
N2 H2A . 0.859(10) ?
C1 C6 . 1.383(5) ?
C1 C2 . 1.387(5) ?
C1 H1B . 0.9300 ?
C2 C3 . 1.371(6) ?
C2 H2B . 0.9300 ?
C3 C4 . 1.370(5) ?
C3 H3A . 0.9300 ?
C4 C5 . 1.380(5) ?
C4 H4A . 0.9300 ?
C5 C6 . 1.383(4) ?
C5 H5A . 0.9300 ?
C6 C7 . 1.456(5) ?
C7 C8 . 1.330(5) ?
C7 H7A . 0.9300 ?
C8 C9 . 1.466(5) ?
C8 H8A . 0.9300 ?
C11 C12 . 1.502(4) ?
C11 H11A . 0.9700 ?
C11 H11B . 0.9700 ?
C13 H13A . 0.9600 ?
C13 H13B . 0.9600 ?
C13 H13C . 0.9600 ?

loop_
_geom_hbond_atom_site_label_D
_geom_hbond_atom_site_label_H
_geom_hbond_atom_site_label_A
_geom_hbond_site_symmetry_D
_geom_hbond_site_symmetry_H
_geom_hbond_site_symmetry_A
_geom_hbond_distance_DH
_geom_hbond_distance_HA
_geom_hbond_distance_DA
_geom_hbond_angle_DHA
_geom_hbond_publ_flag
N2 H2A O1 . . 1_555 0.86 1.88 2.610(4) 142 yes
N1 H1A S1 . . 2_677 0.85 2.61 3.463(4) 176 yes

loop_
_cod_related_entry_id
_cod_related_entry_database
_cod_related_entry_code
1 ChemSpider 11915463
